data_4068062
loop_
_publ_author_name
'Liang, Lan-Chang'
'Hung, Yu-Ting'
'Huang, Yu-Lun'
'Chien, Pin-Shu'
'Lee, Pei-Ying'
'Chen, Wei-Chen'

_publ_section_title
;
 Divergent Carbonylation Reactivity Preferences of Nickel Complexes
 Containing Amido Pincer Ligands: Migratory Insertion versus Reductive
 Elimination
;
_journal_issue 2
_journal_name_full Organometallics
_journal_page_first 700
_journal_paper_doi 10.1021/om201041z
_journal_volume 31
_journal_year 2012
_chemical_formula_moiety 'C37 H48 N2 Ni O P2'
_chemical_formula_sum 'C37 H48 N2 Ni O P2'
_chemical_formula_weight 657.42
_chemical_name_systematic
;
 ?
;
_space_group_IT_number 4
_symmetry_cell_setting monoclinic
_symmetry_space_group_name_Hall 'P 2yb'
_symmetry_space_group_name_H-M 'P 1 21 1'
_atom_sites_solution_hydrogens geom
_atom_sites_solution_primary direct
_atom_sites_solution_secondary difmap
_audit_creation_method SHELXL-97
_cell_angle_alpha 90.00
_cell_angle_beta 110.598(2)
_cell_angle_gamma 90.00
_cell_formula_units_Z 4
_cell_length_a 9.9589(4)
_cell_length_b 28.2374(15)
_cell_length_c 13.0891(7)
_cell_measurement_reflns_used 22814
_cell_measurement_temperature 200(2)
_cell_measurement_theta_max 25.028
_cell_measurement_theta_min 2.037
_cell_volume 3445.5(3)
_computing_cell_refinement 'HKL Scalepack (Otwinowski & Minor 1997)'
_computing_data_collection 'Collect (Nonius BV, 1997-2000)'
_computing_data_reduction 'HKL Denzo and Scalepack (Otwinowski & Minor 19'
_computing_molecular_graphics 'Ortep-3 for Windows (Farrugia, 1997)'
_computing_publication_material 'WinGX publication routines (Farrugia, 1999)'
_computing_structure_refinement 'SHELXL-97 (Sheldrick, 1997)'
_computing_structure_solution 'SHELXS-86 (Sheldrick, 1986)'
_diffrn_ambient_temperature 200(2)
_diffrn_detector_area_resol_mean 9
_diffrn_measured_fraction_theta_full 0.903
_diffrn_measured_fraction_theta_max 0.903
_diffrn_measurement_device_type KappaCCD
_diffrn_measurement_method 'CCD rotation images, thick slices'
_diffrn_radiation_monochromator graphite
_diffrn_radiation_source 'fine-focus sealed tube'
_diffrn_radiation_type MoK\a
_diffrn_radiation_wavelength 0.71073
_diffrn_reflns_av_R_equivalents 0.2639
_diffrn_reflns_av_sigmaI/netI 0.3010
_diffrn_reflns_limit_h_max 11
_diffrn_reflns_limit_h_min -11
_diffrn_reflns_limit_k_max 27
_diffrn_reflns_limit_k_min -33
_diffrn_reflns_limit_l_max 15
_diffrn_reflns_limit_l_min -14
_diffrn_reflns_number 17573
_diffrn_reflns_theta_full 24.99
_diffrn_reflns_theta_max 24.99
_diffrn_reflns_theta_min 2.18
_exptl_absorpt_coefficient_mu 0.687
_exptl_absorpt_correction_T_max 1.0504
_exptl_absorpt_correction_T_min 0.8963
_exptl_absorpt_correction_type multi-scan
_exptl_absorpt_process_details
;
 ?
;
_exptl_crystal_colour yellow
_exptl_crystal_density_diffrn 1.267
_exptl_crystal_density_method 'not measured'
_exptl_crystal_description prism
_exptl_crystal_F_000 1400
_exptl_crystal_size_max 0.12
_exptl_crystal_size_mid 0.06
_exptl_crystal_size_min 0.02
_refine_diff_density_max 0.435
_refine_diff_density_min -0.408
_refine_diff_density_rms 0.098
_refine_ls_abs_structure_details 'Flack H D (1983), Acta Cryst. A39, 876-881'
_refine_ls_abs_structure_Flack 0.47(6)
_refine_ls_extinction_method none
_refine_ls_goodness_of_fit_ref 1.024
_refine_ls_hydrogen_treatment constr
_refine_ls_matrix_type full
_refine_ls_number_parameters 643
_refine_ls_number_reflns 8137
_refine_ls_number_restraints 1
_refine_ls_restrained_S_all 1.024
_refine_ls_R_factor_all 0.2418
_refine_ls_R_factor_gt 0.1134
_refine_ls_shift/su_max 0.018
_refine_ls_shift/su_mean 0.003
_refine_ls_structure_factor_coef Fsqd
_refine_ls_weighting_details 'calc w=1/[\s^2^(Fo^2^)+(0.0259P)^2^+23.6898P] where P=(Fo^2^+2Fc^2^)/3'
_refine_ls_weighting_scheme calc
_refine_ls_wR_factor_gt 0.1944
_refine_ls_wR_factor_ref 0.2566
_reflns_number_gt 3664
_reflns_number_total 8137
_reflns_threshold_expression >2sigma(I)
_cod_data_source_file om201041z_si_002.cif
_cod_data_source_block 5904_9c
_cod_original_sg_symbol_H-M 'P 21'
_cod_database_code 4068062

loop_
_symmetry_equiv_pos_as_xyz
'x, y, z'
'-x, y+1/2, -z'

loop_
_atom_site_label
_atom_site_type_symbol
_atom_site_fract_x
_atom_site_fract_y
_atom_site_fract_z
_atom_site_U_iso_or_equiv
_atom_site_adp_type
_atom_site_occupancy
_atom_site_symmetry_multiplicity
_atom_site_calc_flag
_atom_site_refinement_flags
Ni1 Ni -0.0023(3) 0.48597(10) 0.7034(2) 0.0392(8) Uani 1 1 d .
Ni2 Ni 0.4812(3) 0.17049(10) 0.7468(2) 0.0394(8) Uani 1 1 d .
P1 P -0.0944(7) 0.5011(2) 0.8300(5) 0.0412(17) Uani 1 1 d .
P2 P 0.1385(6) 0.4757(2) 0.6106(4) 0.0405(17) Uani 1 1 d .
P3 P 0.3880(6) 0.1545(2) 0.8725(5) 0.0402(17) Uani 1 1 d .
P4 P 0.6128(6) 0.1821(2) 0.6484(4) 0.0410(17) Uani 1 1 d .
O1 O -0.0793(15) 0.5691(6) 0.5897(10) 0.043(4) Uani 1 1 d .
O2 O 0.3985(15) 0.0897(6) 0.6351(10) 0.047(4) Uani 1 1 d .
N1 N 0.1397(18) 0.4491(6) 0.8164(13) 0.036(3) Uani 1 1 d .
N2 N -0.2572(19) 0.5152(7) 0.5223(15) 0.051(6) Uani 1 1 d .
H2' H -0.3028 0.5373 0.4787 0.061 Uiso 1 1 calc R
N3 N 0.6291(19) 0.2054(7) 0.8581(14) 0.036(3) Uani 1 1 d .
N4 N 0.226(2) 0.1434(7) 0.5636(13) 0.055(6) Uani 1 1 d .
H4' H 0.1826 0.1203 0.5225 0.066 Uiso 1 1 calc R
C1 C -0.129(2) 0.5608(8) 0.8535(18) 0.043(4) Uani 1 1 d .
H1 H -0.1466 0.5611 0.9226 0.052 Uiso 1 1 calc R
C2 C -0.011(3) 0.5931(9) 0.868(2) 0.063(5) Uani 1 1 d .
H2A H 0.0748 0.5807 0.9216 0.094 Uiso 1 1 calc R
H2B H -0.0327 0.6234 0.8914 0.094 Uiso 1 1 calc R
H2C H 0.0045 0.5967 0.7996 0.094 Uiso 1 1 calc R
C3 C -0.259(3) 0.5824(9) 0.7703(19) 0.063(5) Uani 1 1 d .
H3A H -0.3401 0.5622 0.7596 0.094 Uiso 1 1 calc R
H3B H -0.2427 0.5859 0.7026 0.094 Uiso 1 1 calc R
H3C H -0.2765 0.6128 0.7954 0.094 Uiso 1 1 calc R
C4 C -0.246(2) 0.4667(9) 0.834(2) 0.056(8) Uani 1 1 d .
H4 H -0.3219 0.4700 0.7621 0.067 Uiso 1 1 calc R
C5 C -0.199(2) 0.4127(9) 0.8469(16) 0.051(7) Uani 1 1 d .
H5A H -0.1592 0.4044 0.7922 0.076 Uiso 1 1 calc R
H5B H -0.2809 0.3932 0.8386 0.076 Uiso 1 1 calc R
H5C H -0.1279 0.4078 0.9180 0.076 Uiso 1 1 calc R
C6 C -0.308(3) 0.4793(13) 0.9177(19) 0.065(8) Uani 1 1 d .
H6A H -0.3370 0.5119 0.9093 0.098 Uiso 1 1 calc R
H6B H -0.2372 0.4746 0.9890 0.098 Uiso 1 1 calc R
H6C H -0.3896 0.4596 0.9092 0.098 Uiso 1 1 calc R
C7 C 0.056(2) 0.4856(10) 0.9474(15) 0.044(6) Uani 1 1 d .
C8 C 0.076(2) 0.4962(7) 1.0527(14) 0.034(6) Uani 1 1 d .
H8 H 0.0034 0.5116 1.0685 0.041 Uiso 1 1 calc R
C9 C 0.206(3) 0.4846(11) 1.1408(15) 0.063(6) Uani 1 1 d .
H9 H 0.2141 0.4889 1.2132 0.075 Uiso 1 1 calc R
C10 C 0.317(3) 0.4671(11) 1.114(2) 0.063(9) Uani 1 1 d .
H10 H 0.4074 0.4649 1.1676 0.076 Uiso 1 1 calc R
C11 C 0.297(3) 0.4528(9) 1.0117(16) 0.055(7) Uani 1 1 d .
H11 H 0.3723 0.4382 0.9969 0.066 Uiso 1 1 calc R
C12 C 0.162(2) 0.4598(9) 0.9253(15) 0.040(6) Uani 1 1 d .
C13 C 0.231(3) 0.4198(12) 0.786(2) 0.058(9) Uani 1 1 d .
C14 C 0.304(3) 0.3787(10) 0.8426(19) 0.056(7) Uani 1 1 d .
H14 H 0.2874 0.3685 0.9045 0.068 Uiso 1 1 calc R
C15 C 0.405(3) 0.3525(10) 0.807(2) 0.060(8) Uani 1 1 d .
H15 H 0.4554 0.3272 0.8481 0.071 Uiso 1 1 calc R
C16 C 0.424(3) 0.3650(10) 0.7117(17) 0.063(6) Uani 1 1 d .
H16 H 0.4878 0.3488 0.6864 0.075 Uiso 1 1 calc R
C17 C 0.345(2) 0.4024(9) 0.6563(18) 0.039(6) Uani 1 1 d .
H17 H 0.3587 0.4110 0.5920 0.047 Uiso 1 1 calc R
C18 C 0.247(2) 0.4293(8) 0.6856(17) 0.034(4) Uani 1 1 d .
C19 C 0.247(2) 0.5271(9) 0.6258(18) 0.043(4) Uani 1 1 d .
H19 H 0.1804 0.5526 0.5910 0.052 Uiso 1 1 calc R
C20 C 0.312(3) 0.5411(11) 0.744(2) 0.083(9) Uani 1 1 d .
H20A H 0.2396 0.5411 0.7762 0.124 Uiso 1 1 calc R
H20B H 0.3532 0.5722 0.7492 0.124 Uiso 1 1 calc R
H20C H 0.3862 0.5189 0.7818 0.124 Uiso 1 1 calc R
C21 C 0.359(3) 0.5282(10) 0.573(2) 0.078(9) Uani 1 1 d .
H21A H 0.3156 0.5198 0.4973 0.117 Uiso 1 1 calc R
H21B H 0.4339 0.5061 0.6088 0.117 Uiso 1 1 calc R
H21C H 0.3984 0.5595 0.5786 0.117 Uiso 1 1 calc R
C22 C 0.087(2) 0.4552(8) 0.4661(17) 0.043(4) Uani 1 1 d .
H22 H 0.1763 0.4533 0.4502 0.052 Uiso 1 1 calc R
C23 C -0.010(3) 0.4907(11) 0.3845(18) 0.075(8) Uani 1 1 d .
H23A H 0.0350 0.5212 0.3952 0.113 Uiso 1 1 calc R
H23B H -0.1003 0.4930 0.3960 0.113 Uiso 1 1 calc R
H23C H -0.0271 0.4801 0.3114 0.113 Uiso 1 1 calc R
C24 C 0.024(3) 0.4051(10) 0.4518(19) 0.073(8) Uani 1 1 d .
H24A H 0.0883 0.3842 0.5040 0.109 Uiso 1 1 calc R
H24B H 0.0090 0.3940 0.3793 0.109 Uiso 1 1 calc R
H24C H -0.0667 0.4058 0.4629 0.109 Uiso 1 1 calc R
C25 C -0.122(2) 0.5284(9) 0.5991(17) 0.042(3) Uani 1 1 d .
C26 C -0.329(2) 0.4703(9) 0.5069(15) 0.041(3) Uani 1 1 d .
C27 C -0.275(2) 0.4294(9) 0.5636(18) 0.044(6) Uani 1 1 d .
H27 H -0.1834 0.4294 0.6166 0.053 Uiso 1 1 calc R
C28 C -0.356(3) 0.3880(10) 0.5426(19) 0.052(7) Uani 1 1 d .
H28 H -0.3172 0.3608 0.5819 0.063 Uiso 1 1 calc R
C29 C -0.486(3) 0.3864(10) 0.468(2) 0.060(8) Uani 1 1 d .
H29 H -0.5435 0.3595 0.4572 0.072 Uiso 1 1 calc R
C30 C -0.532(3) 0.4261(10) 0.4082(19) 0.053(7) Uani 1 1 d .
H30 H -0.6193 0.4237 0.3511 0.063 Uiso 1 1 calc R
C31 C -0.467(2) 0.4695(9) 0.4201(15) 0.044(6) Uani 1 1 d .
H31 H -0.5068 0.4957 0.3770 0.053 Uiso 1 1 calc R
C32 C 0.236(2) 0.1915(9) 0.873(2) 0.046(7) Uani 1 1 d .
H32 H 0.1606 0.1881 0.8015 0.055 Uiso 1 1 calc R
C33 C 0.278(3) 0.2441(10) 0.887(2) 0.082(9) Uani 1 1 d .
H33A H 0.3182 0.2529 0.8323 0.123 Uiso 1 1 calc R
H33B H 0.3484 0.2493 0.9580 0.123 Uiso 1 1 calc R
H33C H 0.1950 0.2631 0.8778 0.123 Uiso 1 1 calc R
C34 C 0.168(3) 0.1766(11) 0.960(2) 0.071(8) Uani 1 1 d .
H34A H 0.1420 0.1438 0.9510 0.106 Uiso 1 1 calc R
H34B H 0.0845 0.1955 0.9509 0.106 Uiso 1 1 calc R
H34C H 0.2369 0.1816 1.0324 0.106 Uiso 1 1 calc R
C35 C 0.345(2) 0.0921(7) 0.8976(14) 0.035(6) Uani 1 1 d .
H35 H 0.3279 0.0921 0.9668 0.043 Uiso 1 1 calc R
C36 C 0.206(2) 0.0731(8) 0.8087(19) 0.054(7) Uani 1 1 d .
H36A H 0.1278 0.0940 0.8026 0.081 Uiso 1 1 calc R
H36B H 0.1850 0.0421 0.8290 0.081 Uiso 1 1 calc R
H36C H 0.2202 0.0714 0.7399 0.081 Uiso 1 1 calc R
C37 C 0.478(3) 0.0595(9) 0.9139(19) 0.060(7) Uani 1 1 d .
H37A H 0.5604 0.0725 0.9700 0.091 Uiso 1 1 calc R
H37B H 0.4966 0.0576 0.8469 0.091 Uiso 1 1 calc R
H37C H 0.4588 0.0284 0.9349 0.091 Uiso 1 1 calc R
C38 C 0.535(2) 0.1714(8) 0.9908(16) 0.034(4) Uani 1 1 d .
C39 C 0.552(3) 0.1584(9) 1.1005(18) 0.054(7) Uani 1 1 d .
H39 H 0.4764 0.1445 1.1154 0.065 Uiso 1 1 calc R
C40 C 0.682(2) 0.1664(9) 1.1848(17) 0.047(6) Uani 1 1 d .
H40 H 0.6921 0.1590 1.2563 0.056 Uiso 1 1 calc R
C41 C 0.794(3) 0.1854(10) 1.1615(18) 0.057(8) Uani 1 1 d .
H41 H 0.8807 0.1903 1.2186 0.068 Uiso 1 1 calc R
C42 C 0.785(2) 0.1978(9) 1.0558(16) 0.039(5) Uani 1 1 d .
H42 H 0.8651 0.2086 1.0419 0.047 Uiso 1 1 calc R
C43 C 0.648(3) 0.1933(8) 0.9690(18) 0.042(4) Uani 1 1 d .
C44 C 0.724(3) 0.2338(8) 0.829(2) 0.042(4) Uani 1 1 d .
C45 C 0.801(2) 0.2716(9) 0.8966(16) 0.039(5) Uani 1 1 d .
H45 H 0.7900 0.2782 0.9626 0.047 Uiso 1 1 calc R
C46 C 0.891(3) 0.2975(9) 0.863(2) 0.046(6) Uani 1 1 d .
H46 H 0.9476 0.3207 0.9083 0.056 Uiso 1 1 calc R
C47 C 0.901(3) 0.2903(9) 0.760(2) 0.051(7) Uani 1 1 d .
H47 H 0.9600 0.3095 0.7362 0.061 Uiso 1 1 calc R
C48 C 0.823(3) 0.2544(8) 0.6958(17) 0.046(7) Uani 1 1 d .
H48 H 0.8320 0.2485 0.6285 0.055 Uiso 1 1 calc R
C49 C 0.736(3) 0.2281(10) 0.729(2) 0.042(7) Uani 1 1 d .
C50 C 0.724(3) 0.1283(9) 0.655(2) 0.056(7) Uani 1 1 d .
H50 H 0.6605 0.1029 0.6140 0.067 Uiso 1 1 calc R
C51 C 0.792(3) 0.1128(9) 0.773(2) 0.058(5) Uani 1 1 d .
H51A H 0.7181 0.1086 0.8040 0.087 Uiso 1 1 calc R
H51B H 0.8579 0.1366 0.8138 0.087 Uiso 1 1 calc R
H51C H 0.8419 0.0835 0.7770 0.087 Uiso 1 1 calc R
C52 C 0.839(3) 0.1357(9) 0.605(2) 0.058(5) Uani 1 1 d .
H52A H 0.7956 0.1453 0.5302 0.087 Uiso 1 1 calc R
H52B H 0.8908 0.1066 0.6084 0.087 Uiso 1 1 calc R
H52C H 0.9048 0.1598 0.6450 0.087 Uiso 1 1 calc R
C53 C 0.567(3) 0.2048(9) 0.5101(18) 0.058(7) Uani 1 1 d .
H53 H 0.6563 0.2100 0.4956 0.069 Uiso 1 1 calc R
C54 C 0.473(3) 0.1696(10) 0.4246(15) 0.062(7) Uani 1 1 d .
H54A H 0.5224 0.1400 0.4306 0.093 Uiso 1 1 calc R
H54B H 0.4518 0.1823 0.3527 0.093 Uiso 1 1 calc R
H54C H 0.3844 0.1645 0.4374 0.093 Uiso 1 1 calc R
C55 C 0.485(3) 0.2520(9) 0.4949(18) 0.054(7) Uani 1 1 d .
H55A H 0.5434 0.2751 0.5447 0.081 Uiso 1 1 calc R
H55B H 0.3978 0.2474 0.5090 0.081 Uiso 1 1 calc R
H55C H 0.4629 0.2630 0.4213 0.081 Uiso 1 1 calc R
C56 C 0.358(2) 0.1330(9) 0.6394(17) 0.042(3) Uani 1 1 d .
C57 C 0.154(2) 0.1870(9) 0.5448(16) 0.041(3) Uani 1 1 d .
C58 C 0.208(2) 0.2251(9) 0.6061(15) 0.045(5) Uani 1 1 d .
H58 H 0.2944 0.2231 0.6646 0.054 Uiso 1 1 calc R
C59 C 0.134(3) 0.2682(9) 0.5817(16) 0.058(8) Uani 1 1 d .
H59 H 0.1719 0.2950 0.6227 0.070 Uiso 1 1 calc R
C60 C -0.001(2) 0.2710(8) 0.4943(15) 0.032(6) Uani 1 1 d .
H60 H -0.0513 0.2994 0.4779 0.039 Uiso 1 1 calc R
C61 C -0.052(2) 0.2314(9) 0.4357(17) 0.044(6) Uani 1 1 d .
H61 H -0.1405 0.2320 0.3790 0.053 Uiso 1 1 calc R
C62 C 0.026(2) 0.1899(8) 0.4602(14) 0.045(5) Uani 1 1 d .
H62 H -0.0094 0.1632 0.4179 0.054 Uiso 1 1 calc R
C63 C 0.656(2) 0.3940(9) 0.1597(18) 0.050(6) Uiso 1 1 d .
H63 H 0.6591 0.4262 0.1464 0.060 Uiso 1 1 calc R
C64 C 0.673(3) 0.3789(10) 0.260(2) 0.073(8) Uiso 1 1 d .
H64 H 0.6993 0.4001 0.3178 0.088 Uiso 1 1 calc R
C65 C 0.652(3) 0.3304(9) 0.278(2) 0.069(7) Uiso 1 1 d .
H65 H 0.6525 0.3206 0.3461 0.083 Uiso 1 1 calc R
C66 C 0.633(3) 0.3009(11) 0.203(2) 0.080(9) Uiso 1 1 d .
H66 H 0.6272 0.2688 0.2172 0.096 Uiso 1 1 calc R
C67 C 0.621(3) 0.3162(10) 0.098(2) 0.071(8) Uiso 1 1 d .
H67 H 0.6043 0.2941 0.0425 0.085 Uiso 1 1 calc R
C68 C 0.634(3) 0.3627(9) 0.077(2) 0.069(7) Uiso 1 1 d .
H68 H 0.6284 0.3728 0.0079 0.083 Uiso 1 1 calc R
C69 C 0.248(3) 0.2831(11) 0.188(2) 0.085(9) Uiso 1 1 d .
H69 H 0.3181 0.2611 0.1890 0.102 Uiso 1 1 calc R
C70 C 0.247(3) 0.3274(10) 0.146(2) 0.081(8) Uiso 1 1 d .
H70 H 0.3238 0.3367 0.1253 0.097 Uiso 1 1 calc R
C71 C 0.136(3) 0.3586(11) 0.132(2) 0.070(8) Uiso 1 1 d .
H71 H 0.1308 0.3876 0.0970 0.085 Uiso 1 1 calc R
C72 C 0.030(3) 0.3444(11) 0.173(2) 0.080(8) Uiso 1 1 d .
H72 H -0.0433 0.3652 0.1721 0.096 Uiso 1 1 calc R
C73 C 0.033(3) 0.3002(10) 0.216(2) 0.084(9) Uiso 1 1 d .
H73 H -0.0432 0.2897 0.2348 0.101 Uiso 1 1 calc R
C74 C 0.144(3) 0.2719(12) 0.230(2) 0.085(9) Uiso 1 1 d .
H74 H 0.1508 0.2438 0.2682 0.102 Uiso 1 1 calc R

loop_
_atom_site_aniso_label
_atom_site_aniso_U_11
_atom_site_aniso_U_22
_atom_site_aniso_U_33
_atom_site_aniso_U_23
_atom_site_aniso_U_13
_atom_site_aniso_U_12
Ni1 0.0349(17) 0.045(2) 0.0370(16) 0.0023(15) 0.0114(14) 0.0046(16)
Ni2 0.0323(18) 0.041(2) 0.0396(16) -0.0038(15) 0.0066(14) -0.0030(16)
P1 0.042(4) 0.036(4) 0.041(4) 0.007(3) 0.009(3) 0.006(3)
P2 0.041(4) 0.039(4) 0.041(3) -0.003(3) 0.013(3) 0.005(3)
P3 0.034(4) 0.041(4) 0.040(4) -0.002(3) 0.007(3) -0.001(3)
P4 0.044(4) 0.043(5) 0.034(3) -0.005(3) 0.012(3) 0.001(3)
O1 0.050(10) 0.046(11) 0.025(7) 0.010(7) 0.004(7) -0.004(9)
O2 0.036(9) 0.050(12) 0.040(9) -0.006(8) -0.003(7) -0.016(9)
N1 0.034(6) 0.036(7) 0.035(6) -0.009(7) 0.009(5) -0.008(8)
N2 0.035(11) 0.039(14) 0.060(12) 0.022(10) -0.009(10) 0.011(10)
N3 0.034(6) 0.036(7) 0.035(6) -0.009(7) 0.009(5) -0.008(8)
N4 0.078(16) 0.051(15) 0.022(9) 0.005(9) 0.002(10) -0.013(12)
C1 0.025(7) 0.053(10) 0.055(8) -0.002(7) 0.018(7) 0.018(7)
C2 0.058(12) 0.046(12) 0.077(12) -0.039(10) 0.014(10) -0.004(10)
C3 0.058(12) 0.046(12) 0.077(12) -0.039(10) 0.014(10) -0.004(10)
C4 0.036(14) 0.07(2) 0.063(16) 0.015(14) 0.025(13) 0.035(14)
C5 0.047(15) 0.07(2) 0.025(12) -0.009(12) 0.000(11) -0.001(14)
C6 0.049(16) 0.09(2) 0.063(16) 0.009(18) 0.027(14) -0.008(18)
C7 0.048(14) 0.062(17) 0.028(11) -0.001(13) 0.022(10) 0.002(15)
C8 0.040(13) 0.025(14) 0.028(11) -0.016(10) 0.002(11) -0.006(11)
C9 0.099(16) 0.065(14) 0.012(8) 0.002(9) 0.004(9) -0.015(13)
C10 0.026(14) 0.09(2) 0.060(18) 0.019(16) 0.000(13) 0.014(15)
C11 0.067(17) 0.071(19) 0.016(11) 0.016(12) 0.000(12) -0.006(14)
C12 0.045(14) 0.056(16) 0.013(10) 0.014(10) 0.004(11) -0.007(13)
C13 0.049(17) 0.10(3) 0.030(13) -0.002(15) 0.014(13) 0.016(18)
C14 0.055(16) 0.06(2) 0.042(14) 0.014(14) 0.005(13) 0.000(15)
C15 0.034(15) 0.041(17) 0.077(19) -0.006(14) -0.014(14) 0.033(14)
C16 0.099(16) 0.065(14) 0.012(8) 0.002(9) 0.004(9) -0.015(13)
C17 0.028(13) 0.046(16) 0.054(14) 0.021(13) 0.026(12) 0.008(12)
C18 0.040(10) 0.019(9) 0.040(9) -0.006(8) 0.009(8) -0.012(9)
C19 0.025(7) 0.053(10) 0.055(8) -0.002(7) 0.018(7) 0.018(7)
C20 0.07(2) 0.08(2) 0.09(2) -0.017(17) 0.007(17) 0.016(17)
C21 0.08(2) 0.07(2) 0.075(18) 0.003(16) 0.008(16) -0.020(16)
C22 0.025(7) 0.053(10) 0.055(8) -0.002(7) 0.018(7) 0.018(7)
C23 0.10(2) 0.08(2) 0.060(15) 0.025(17) 0.046(15) 0.01(2)
C24 0.072(19) 0.07(2) 0.056(16) -0.029(15) 0.000(14) -0.014(16)
C25 0.043(9) 0.048(10) 0.036(7) 0.004(10) 0.017(7) 0.000(11)
C26 0.059(9) 0.048(10) 0.022(6) 0.000(9) 0.020(6) 0.015(12)
C27 0.027(13) 0.054(17) 0.060(15) -0.018(14) 0.027(11) 0.000(13)
C28 0.036(15) 0.06(2) 0.058(16) -0.013(14) 0.012(14) 0.003(15)
C29 0.052(18) 0.06(2) 0.063(17) 0.012(15) 0.008(15) 0.021(15)
C30 0.066(18) 0.06(2) 0.048(15) -0.031(15) 0.039(14) -0.030(17)
C31 0.053(14) 0.062(19) 0.021(11) 0.016(11) 0.018(10) 0.020(14)
C32 0.027(13) 0.05(2) 0.049(15) -0.011(13) -0.003(12) -0.013(12)
C33 0.09(2) 0.06(2) 0.09(2) -0.006(16) 0.024(18) 0.015(18)
C34 0.074(18) 0.06(2) 0.089(19) -0.009(17) 0.048(16) -0.027(18)
C35 0.072(16) 0.015(11) 0.010(9) -0.002(8) 0.002(10) -0.011(11)
C36 0.043(14) 0.034(15) 0.087(17) -0.039(13) 0.025(13) -0.011(12)
C37 0.09(2) 0.040(16) 0.058(15) 0.004(13) 0.033(15) -0.010(15)
C38 0.040(10) 0.019(9) 0.040(9) -0.006(8) 0.009(8) -0.012(9)
C39 0.067(17) 0.049(18) 0.058(15) 0.009(13) 0.036(14) -0.008(14)
C40 0.047(14) 0.040(15) 0.041(12) -0.007(12) 0.000(12) -0.012(13)
C41 0.060(18) 0.07(2) 0.042(14) -0.006(14) 0.021(13) 0.011(16)
C42 0.039(10) 0.061(12) 0.033(9) 0.011(8) 0.032(8) 0.007(9)
C43 0.051(12) 0.020(10) 0.055(11) -0.003(8) 0.020(10) -0.008(9)
C44 0.051(12) 0.020(10) 0.055(11) -0.003(8) 0.020(10) -0.008(9)
C45 0.039(10) 0.061(12) 0.033(9) 0.011(8) 0.032(8) 0.007(9)
C46 0.044(15) 0.033(15) 0.071(17) 0.002(13) 0.031(14) 0.016(13)
C47 0.059(17) 0.031(16) 0.067(17) 0.005(13) 0.028(14) -0.035(14)
C48 0.067(18) 0.027(16) 0.027(12) 0.006(12) -0.004(13) -0.002(14)
C49 0.027(14) 0.046(17) 0.053(16) -0.005(13) 0.014(12) -0.020(13)
C50 0.074(18) 0.026(14) 0.071(17) -0.026(13) 0.029(15) 0.000(13)
C51 0.056(13) 0.039(12) 0.087(13) 0.007(10) 0.035(11) 0.015(10)
C52 0.056(13) 0.039(12) 0.087(13) 0.007(10) 0.035(11) 0.015(10)
C53 0.050(15) 0.047(17) 0.058(16) -0.020(13) -0.003(13) 0.004(13)
C54 0.074(18) 0.08(2) 0.032(12) -0.014(15) 0.023(12) -0.028(18)
C55 0.063(17) 0.052(18) 0.048(14) -0.003(13) 0.020(13) -0.012(14)
C56 0.043(9) 0.048(10) 0.036(7) 0.004(10) 0.017(7) 0.000(11)
C57 0.059(9) 0.048(10) 0.022(6) 0.000(9) 0.020(6) 0.015(12)
C58 0.056(11) 0.055(13) 0.009(7) 0.016(8) -0.008(7) 0.003(10)
C59 0.09(2) 0.042(17) 0.019(12) 0.018(11) -0.009(13) -0.016(15)
C60 0.057(16) 0.035(15) 0.015(10) 0.000(10) 0.025(11) 0.002(13)
C61 0.028(13) 0.053(18) 0.043(14) 0.012(13) 0.002(11) 0.000(13)
C62 0.056(11) 0.055(13) 0.009(7) 0.016(8) -0.008(7) 0.003(10)

loop_
_atom_type_symbol
_atom_type_description
_atom_type_scat_dispersion_real
_atom_type_scat_dispersion_imag
_atom_type_scat_source
C C 0.0033 0.0016 'International Tables Vol C Tables 4.2.6.8 and 6.1.1.4'
H H 0.0000 0.0000 'International Tables Vol C Tables 4.2.6.8 and 6.1.1.4'
Ni Ni 0.3393 1.1124 'International Tables Vol C Tables 4.2.6.8 and 6.1.1.4'
N N 0.0061 0.0033 'International Tables Vol C Tables 4.2.6.8 and 6.1.1.4'
O O 0.0106 0.0060 'International Tables Vol C Tables 4.2.6.8 and 6.1.1.4'
P P 0.1023 0.0942 'International Tables Vol C Tables 4.2.6.8 and 6.1.1.4'

loop_
_geom_angle_atom_site_label_1
_geom_angle_atom_site_label_2
_geom_angle_atom_site_label_3
_geom_angle
C25 Ni1 N1 172.3(9)
C25 Ni1 P2 92.7(7)
N1 Ni1 P2 85.1(6)
C25 Ni1 P1 95.6(7)
N1 Ni1 P1 85.1(6)
P2 Ni1 P1 165.7(3)
C56 Ni2 N3 173.1(10)
C56 Ni2 P4 90.6(7)
N3 Ni2 P4 84.9(6)
C56 Ni2 P3 96.4(7)
N3 Ni2 P3 87.2(6)
P4 Ni2 P3 168.5(2)
C1 P1 C7 103.9(12)
C1 P1 C4 107.1(11)
C7 P1 C4 107.6(11)
C1 P1 Ni1 118.3(8)
C7 P1 Ni1 98.9(7)
C4 P1 Ni1 119.2(9)
C18 P2 C19 108.4(10)
C18 P2 C22 103.2(10)
C19 P2 C22 107.7(11)
C18 P2 Ni1 100.1(8)
C19 P2 Ni1 108.4(8)
C22 P2 Ni1 127.4(7)
C38 P3 C32 105.6(11)
C38 P3 C35 105.6(10)
C32 P3 C35 107.2(11)
C38 P3 Ni2 99.2(8)
C32 P3 Ni2 116.8(9)
C35 P3 Ni2 120.5(7)
C53 P4 C49 101.6(12)
C53 P4 C50 105.4(11)
C49 P4 C50 106.5(12)
C53 P4 Ni2 130.9(9)
C49 P4 Ni2 100.8(9)
C50 P4 Ni2 109.1(9)
C12 N1 C13 122(2)
C12 N1 Ni1 118.3(15)
C13 N1 Ni1 118.5(15)
C25 N2 C26 129.3(19)
C25 N2 H2' 115.4
C26 N2 H2' 115.3
C44 N3 C43 123.5(19)
C44 N3 Ni2 119.8(15)
C43 N3 Ni2 115.8(15)
C56 N4 C57 128(2)
C56 N4 H4' 116.0
C57 N4 H4' 116.0
C2 C1 C3 107(2)
C2 C1 P1 115.1(16)
C3 C1 P1 115.7(16)
C2 C1 H1 106.1
C3 C1 H1 106.1
P1 C1 H1 106.1
C1 C2 H2A 109.5
C1 C2 H2B 109.5
H2A C2 H2B 109.5
C1 C2 H2C 109.5
H2A C2 H2C 109.5
H2B C2 H2C 109.5
C1 C3 H3A 109.5
C1 C3 H3B 109.5
H3A C3 H3B 109.5
C1 C3 H3C 109.5
H3A C3 H3C 109.5
H3B C3 H3C 109.5
C6 C4 C5 109(2)
C6 C4 P1 117.3(19)
C5 C4 P1 107.7(15)
C6 C4 H4 107.3
C5 C4 H4 107.3
P1 C4 H4 107.3
C4 C5 H5A 109.5
C4 C5 H5B 109.5
H5A C5 H5B 109.5
C4 C5 H5C 109.5
H5A C5 H5C 109.5
H5B C5 H5C 109.5
C4 C6 H6A 109.5
C4 C6 H6B 109.5
H6A C6 H6B 109.5
C4 C6 H6C 109.5
H6A C6 H6C 109.5
H6B C6 H6C 109.5
C8 C7 C12 118(2)
C8 C7 P1 127.0(18)
C12 C7 P1 114.7(14)
C7 C8 C9 123(2)
C7 C8 H8 118.7
C9 C8 H8 118.7
C10 C9 C8 117(2)
C10 C9 H9 121.4
C8 C9 H9 121.4
C11 C10 C9 121(2)
C11 C10 H10 119.4
C9 C10 H10 119.4
C10 C11 C12 121(2)
C10 C11 H11 119.7
C12 C11 H11 119.7
N1 C12 C7 117.4(19)
N1 C12 C11 123(2)
C7 C12 C11 118(2)
N1 C13 C18 117(3)
N1 C13 C14 127(2)
C18 C13 C14 115(2)
C13 C14 C15 122(2)
C13 C14 H14 118.8
C15 C14 H14 118.8
C16 C15 C14 120(3)
C16 C15 H15 120.1
C14 C15 H15 120.1
C17 C16 C15 116(3)
C17 C16 H16 121.9
C15 C16 H16 121.9
C16 C17 C18 127(2)
C16 C17 H17 116.4
C18 C17 H17 116.4
C17 C18 C13 118(2)
C17 C18 P2 127.1(18)
C13 C18 P2 114.6(19)
C21 C19 C20 110(2)
C21 C19 P2 119.1(17)
C20 C19 P2 110.8(19)
C21 C19 H19 105.1
C20 C19 H19 105.1
P2 C19 H19 105.1
C19 C20 H20A 109.5
C19 C20 H20B 109.5
H20A C20 H20B 109.5
C19 C20 H20C 109.5
H20A C20 H20C 109.5
H20B C20 H20C 109.5
C19 C21 H21A 109.5
C19 C21 H21B 109.5
H21A C21 H21B 109.5
C19 C21 H21C 109.5
H21A C21 H21C 109.5
H21B C21 H21C 109.5
C24 C22 C23 112.4(19)
C24 C22 P2 111.3(15)
C23 C22 P2 112.5(16)
C24 C22 H22 106.7
C23 C22 H22 106.7
P2 C22 H22 106.7
C22 C23 H23A 109.5
C22 C23 H23B 109.5
H23A C23 H23B 109.5
C22 C23 H23C 109.5
H23A C23 H23C 109.5
H23B C23 H23C 109.5
C22 C24 H24A 109.5
C22 C24 H24B 109.5
H24A C24 H24B 109.5
C22 C24 H24C 109.5
H24A C24 H24C 109.5
H24B C24 H24C 109.5
O1 C25 N2 116.4(19)
O1 C25 Ni1 120.5(17)
N2 C25 Ni1 123.0(18)
C27 C26 N2 126(2)
C27 C26 C31 120(2)
N2 C26 C31 114.4(19)
C26 C27 C28 121(2)
C26 C27 H27 119.7
C28 C27 H27 119.7
C29 C28 C27 122(3)
C29 C28 H28 119.2
C27 C28 H28 119.2
C28 C29 C30 116(3)
C28 C29 H29 121.9
C30 C29 H29 121.9
C29 C30 C31 129(2)
C29 C30 H30 115.6
C31 C30 H30 115.6
C30 C31 C26 113(2)
C30 C31 H31 123.7
C26 C31 H31 123.7
C33 C32 C34 110(2)
C33 C32 P3 110.8(18)
C34 C32 P3 114.6(18)
C33 C32 H32 106.9
C34 C32 H32 106.9
P3 C32 H32 106.9
C32 C33 H33A 109.5
C32 C33 H33B 109.5
H33A C33 H33B 109.5
C32 C33 H33C 109.5
H33A C33 H33C 109.5
H33B C33 H33C 109.5
C32 C34 H34A 109.5
C32 C34 H34B 109.5
H34A C34 H34B 109.5
C32 C34 H34C 109.5
H34A C34 H34C 109.5
H34B C34 H34C 109.5
C36 C35 C37 112.7(17)
C36 C35 P3 113.0(14)
C37 C35 P3 110.2(16)
C36 C35 H35 106.8
C37 C35 H35 106.8
P3 C35 H35 106.8
C35 C36 H36A 109.5
C35 C36 H36B 109.5
H36A C36 H36B 109.5
C35 C36 H36C 109.5
H36A C36 H36C 109.5
H36B C36 H36C 109.5
C35 C37 H37A 109.5
C35 C37 H37B 109.5
H37A C37 H37B 109.5
C35 C37 H37C 109.5
H37A C37 H37C 109.5
H37B C37 H37C 109.5
C43 C38 C39 120(2)
C43 C38 P3 114.6(16)
C39 C38 P3 125.0(17)
C40 C39 C38 120(2)
C40 C39 H39 119.9
C38 C39 H39 119.9
C41 C40 C39 119(2)
C41 C40 H40 120.3
C39 C40 H40 120.3
C40 C41 C42 123(2)
C40 C41 H41 118.6
C42 C41 H41 118.6
C41 C42 C43 118(2)
C41 C42 H42 120.8
C43 C42 H42 120.8
C38 C43 C42 119(2)
C38 C43 N3 119(2)
C42 C43 N3 122(2)
C49 C44 N3 120(2)
C49 C44 C45 118(2)
N3 C44 C45 122(2)
C46 C45 C44 118(2)
C46 C45 H45 120.8
C44 C45 H45 120.8
C45 C46 C47 121(2)
C45 C46 H46 119.3
C47 C46 H46 119.3
C48 C47 C46 119(2)
C48 C47 H47 120.5
C46 C47 H47 120.5
C49 C48 C47 120(2)
C49 C48 H48 119.8
C47 C48 H48 119.8
C48 C49 C44 122(2)
C48 C49 P4 126(2)
C44 C49 P4 111.5(18)
C51 C50 C52 110(2)
C51 C50 P4 108.7(15)
C52 C50 P4 113.4(17)
C51 C50 H50 108.1
C52 C50 H50 108.1
P4 C50 H50 108.1
C50 C51 H51A 109.5
C50 C51 H51B 109.5
H51A C51 H51B 109.5
C50 C51 H51C 109.5
H51A C51 H51C 109.5
H51B C51 H51C 109.5
C50 C52 H52A 109.5
C50 C52 H52B 109.5
H52A C52 H52B 109.5
C50 C52 H52C 109.5
H52A C52 H52C 109.5
H52B C52 H52C 109.5
C55 C53 C54 107.5(19)
C55 C53 P4 111.6(16)
C54 C53 P4 111.6(18)
C55 C53 H53 108.7
C54 C53 H53 108.7
P4 C53 H53 108.7
C53 C54 H54A 109.5
C53 C54 H54B 109.5
H54A C54 H54B 109.5
C53 C54 H54C 109.5
H54A C54 H54C 109.5
H54B C54 H54C 109.5
C53 C55 H55A 109.5
C53 C55 H55B 109.5
H55A C55 H55B 109.5
C53 C55 H55C 109.5
H55A C55 H55C 109.5
H55B C55 H55C 109.5
O2 C56 N4 114(2)
O2 C56 Ni2 116.4(16)
N4 C56 Ni2 129.8(19)
C58 C57 C62 120(2)
C58 C57 N4 122(2)
C62 C57 N4 118(2)
C57 C58 C59 120(2)
C57 C58 H58 120.2
C59 C58 H58 120.2
C58 C59 C60 120(2)
C58 C59 H59 119.8
C60 C59 H59 119.9
C61 C60 C59 118(2)
C61 C60 H60 120.9
C59 C60 H60 120.9
C60 C61 C62 120(2)
C60 C61 H61 120.0
C62 C61 H61 120.0
C57 C62 C61 122(2)
C57 C62 H62 119.0
C61 C62 H62 119.0
C64 C63 C68 121(3)
C64 C63 H63 119.7
C68 C63 H63 119.7
C63 C64 C65 120(3)
C63 C64 H64 120.0
C65 C64 H64 120.0
C66 C65 C64 120(3)
C66 C65 H65 119.9
C64 C65 H65 119.9
C65 C66 C67 120(3)
C65 C66 H66 120.0
C67 C66 H66 120.0
C68 C67 C66 121(3)
C68 C67 H67 119.5
C66 C67 H67 119.5
C63 C68 C67 118(3)
C63 C68 H68 121.1
C67 C68 H68 121.1
C70 C69 C74 118(3)
C70 C69 H69 120.8
C74 C69 H69 120.8
C69 C70 C71 122(3)
C69 C70 H70 119.1
C71 C70 H70 119.1
C70 C71 C72 117(3)
C70 C71 H71 121.7
C72 C71 H71 121.7
C73 C72 C71 120(3)
C73 C72 H72 119.9
C71 C72 H72 119.9
C74 C73 C72 121(3)
C74 C73 H73 119.5
C72 C73 H73 119.5
C73 C74 C69 121(3)
C73 C74 H74 119.4
C69 C74 H74 119.4

loop_
_geom_bond_atom_site_label_1
_geom_bond_atom_site_label_2
_geom_bond_distance
Ni1 C25 1.89(2)
Ni1 N1 1.948(18)
Ni1 P2 2.173(7)
Ni1 P1 2.200(7)
Ni2 C56 1.84(2)
Ni2 N3 1.937(18)
Ni2 P4 2.162(7)
Ni2 P3 2.201(7)
P1 C1 1.77(2)
P1 C7 1.78(2)
P1 C4 1.81(3)
P2 C18 1.76(2)
P2 C19 1.78(3)
P2 C22 1.87(2)
P3 C38 1.78(2)
P3 C32 1.84(3)
P3 C35 1.87(2)
P4 C53 1.82(3)
P4 C49 1.84(3)
P4 C50 1.87(2)
O1 C25 1.25(2)
O2 C56 1.29(3)
N1 C12 1.40(2)
N1 C13 1.38(3)
N2 C25 1.42(3)
N2 C26 1.43(3)
N2 H2' 0.8600
N3 C44 1.39(3)
N3 C43 1.44(3)
N4 C56 1.37(3)
N4 C57 1.40(3)
N4 H4' 0.8600
C1 C2 1.45(3)
C1 C3 1.50(3)
C1 H1 0.9800
C2 H2A 0.9600
C2 H2B 0.9600
C2 H2C 0.9600
C3 H3A 0.9600
C3 H3B 0.9600
C3 H3C 0.9600
C4 C6 1.49(3)
C4 C5 1.59(3)
C4 H4 0.9800
C5 H5A 0.9600
C5 H5B 0.9600
C5 H5C 0.9600
C6 H6A 0.9600
C6 H6B 0.9600
C6 H6C 0.9600
C7 C8 1.35(2)
C7 C12 1.40(3)
C8 C9 1.43(3)
C8 H8 0.9300
C9 C10 1.36(3)
C9 H9 0.9300
C10 C11 1.35(3)
C10 H10 0.9300
C11 C12 1.43(3)
C11 H11 0.9300
C13 C18 1.41(3)
C13 C14 1.43(4)
C14 C15 1.45(3)
C14 H14 0.9300
C15 C16 1.37(3)
C15 H15 0.9300
C16 C17 1.36(3)
C16 H16 0.9300
C17 C18 1.40(3)
C17 H17 0.9300
C19 C21 1.50(3)
C19 C20 1.50(3)
C19 H19 0.9800
C20 H20A 0.9600
C20 H20B 0.9600
C20 H20C 0.9600
C21 H21A 0.9600
C21 H21B 0.9600
C21 H21C 0.9600
C22 C24 1.54(3)
C22 C23 1.54(3)
C22 H22 0.9800
C23 H23A 0.9600
C23 H23B 0.9600
C23 H23C 0.9600
C24 H24A 0.9600
C24 H24B 0.9600
C24 H24C 0.9600
C26 C27 1.38(3)
C26 C31 1.44(3)
C27 C28 1.39(3)
C27 H27 0.9300
C28 C29 1.32(3)
C28 H28 0.9300
C29 C30 1.35(3)
C29 H29 0.9300
C30 C31 1.37(3)
C30 H30 0.9300
C31 H31 0.9300
C32 C33 1.54(4)
C32 C34 1.57(3)
C32 H32 0.9800
C33 H33A 0.9600
C33 H33B 0.9600
C33 H33C 0.9600
C34 H34A 0.9600
C34 H34B 0.9600
C34 H34C 0.9600
C35 C36 1.56(3)
C35 C37 1.56(3)
C35 H35 0.9800
C36 H36A 0.9600
C36 H36B 0.9600
C36 H36C 0.9600
C37 H37A 0.9600
C37 H37B 0.9600
C37 H37C 0.9600
C38 C43 1.40(3)
C38 C39 1.43(3)
C39 C40 1.39(3)
C39 H39 0.9300
C40 C41 1.37(3)
C40 H40 0.9300
C41 C42 1.40(3)
C41 H41 0.9300
C42 C43 1.44(3)
C42 H42 0.9300
C44 C49 1.36(3)
C44 C45 1.43(3)
C45 C46 1.35(3)
C45 H45 0.9300
C46 C47 1.39(3)
C46 H46 0.9300
C47 C48 1.37(3)
C47 H47 0.9300
C48 C49 1.33(3)
C48 H48 0.9300
C50 C51 1.53(3)
C50 C52 1.52(3)
C50 H50 0.9800
C51 H51A 0.9600
C51 H51B 0.9600
C51 H51C 0.9600
C52 H52A 0.9600
C52 H52B 0.9600
C52 H52C 0.9600
C53 C55 1.54(3)
C53 C54 1.55(3)
C53 H53 0.9800
C54 H54A 0.9600
C54 H54B 0.9600
C54 H54C 0.9600
C55 H55A 0.9600
C55 H55B 0.9600
C55 H55C 0.9600
C57 C58 1.34(3)
C57 C62 1.37(3)
C58 C59 1.40(3)
C58 H58 0.9300
C59 C60 1.42(3)
C59 H59 0.9300
C60 C61 1.35(3)
C60 H60 0.9300
C61 C62 1.38(3)
C61 H61 0.9300
C62 H62 0.9300
C63 C64 1.33(3)
C63 C68 1.35(3)
C63 H63 0.9300
C64 C65 1.42(3)
C64 H64 0.9300
C65 C66 1.25(3)
C65 H65 0.9300
C66 C67 1.41(3)
C66 H66 0.9300
C67 C68 1.36(3)
C67 H67 0.9300
C68 H68 0.9300
C69 C70 1.37(4)
C69 C74 1.37(4)
C69 H69 0.9300
C70 C71 1.38(4)
C70 H70 0.9300
C71 C72 1.41(3)
C71 H71 0.9300
C72 C73 1.36(3)
C72 H72 0.9300
C73 C74 1.32(4)
C73 H73 0.9300
C74 H74 0.9300
